data_2227994
loop_
_publ_author_name
'Merkel, Stefan'
'K\"oppen, Robert'
'Koch, Matthias'
'Emmerling, Franziska'
'Nehls, Irene'

_publ_section_title
;
 Ergometrinine
;
_journal_coeditor_code SJ5027
_journal_issue 9
_journal_name_full 'Acta Crystallographica Section E'
_journal_page_first o2275
_journal_paper_doi 10.1107/S1600536810030825
_journal_volume 66
_journal_year 2010
_chemical_formula_iupac 'C19 H23 N3 O2'
_chemical_formula_moiety 'C19 H23 N3 O2'
_chemical_formula_sum 'C19 H23 N3 O2'
_chemical_formula_weight 325.40
_chemical_name_systematic
;
(6a<i>R</i>,9<i>S</i>)-<i>N</i>-[(<i>S</i>)-1-hydroxypropan-2-yl]-7-methyl-
4,6,6a,7,8,9-hexahydroindolo[4,3-<i>fg</i>]quinoline-9-carboxamide
;
_space_group_IT_number 19
_symmetry_cell_setting orthorhombic
_symmetry_space_group_name_Hall 'P 2ac 2ab'
_symmetry_space_group_name_H-M 'P 21 21 21'
_atom_sites_solution_hydrogens geom
_atom_sites_solution_primary direct
_atom_sites_solution_secondary difmap
_audit_creation_method SHELXL-97
_cell_angle_alpha 90.00
_cell_angle_beta 90.00
_cell_angle_gamma 90.00
_cell_formula_units_Z 4
_cell_length_a 7.4097(5)
_cell_length_b 12.7313(7)
_cell_length_c 18.2648(9)
_cell_measurement_reflns_used 25
_cell_measurement_temperature 298(2)
_cell_measurement_theta_max 23
_cell_measurement_theta_min 15
_cell_volume 1723.01(17)
_computing_cell_refinement 'CAD-4 Software (Enraf--Nonius, 1989)'
_computing_data_collection 'CAD-4 Software (Enraf--Nonius, 1989)'
_computing_data_reduction 'CORINC (Dr\"ager & Gattow, 1971)'
_computing_molecular_graphics 'ORTEPIII (Burnett & Johnson, 1996)'
_computing_publication_material 'PLATON (Spek, 2009)'
_computing_structure_refinement 'SHELXL97 (Sheldrick, 2008)'
_computing_structure_solution 'SIR97 (Altomare <i>et al.</i>, 1999)'
_diffrn_ambient_temperature 298(2)
_diffrn_measured_fraction_theta_full 1.000
_diffrn_measured_fraction_theta_max 1.000
_diffrn_measurement_device '\k-geometry diffractometer'
_diffrn_measurement_device_type 'Enraf--Nonius CAD-4'
_diffrn_measurement_method \w/2\q
_diffrn_radiation_monochromator graphite
_diffrn_radiation_type CuK\a
_diffrn_radiation_wavelength 1.54178
_diffrn_reflns_av_R_equivalents 0.0558
_diffrn_reflns_av_sigmaI/netI 0.0663
_diffrn_reflns_limit_h_max 9
_diffrn_reflns_limit_h_min -8
_diffrn_reflns_limit_k_max 15
_diffrn_reflns_limit_k_min -15
_diffrn_reflns_limit_l_max 22
_diffrn_reflns_limit_l_min -22
_diffrn_reflns_number 4023
_diffrn_reflns_theta_full 70.00
_diffrn_reflns_theta_max 70.00
_diffrn_reflns_theta_min 4.23
_diffrn_standards_decay_% 2
_diffrn_standards_interval_time 60
_diffrn_standards_number 3
_exptl_absorpt_coefficient_mu 0.662
_exptl_absorpt_correction_T_max 0.986
_exptl_absorpt_correction_T_min 0.879
_exptl_absorpt_correction_type psi-scan
_exptl_absorpt_process_details '(CORINC; Dr\"ager &  Gattow, 1971)'
_exptl_crystal_colour yellow
_exptl_crystal_density_diffrn 1.254
_exptl_crystal_density_method 'not measured'
_exptl_crystal_description needle
_exptl_crystal_F_000 696
_exptl_crystal_size_max 0.20
_exptl_crystal_size_mid 0.05
_exptl_crystal_size_min 0.02
_refine_diff_density_max 0.144
_refine_diff_density_min -0.164
_refine_ls_extinction_method none
_refine_ls_goodness_of_fit_ref 1.000
_refine_ls_hydrogen_treatment constr
_refine_ls_matrix_type full
_refine_ls_number_parameters 219
_refine_ls_number_reflns 1889
_refine_ls_number_restraints 0
_refine_ls_restrained_S_all 1.000
_refine_ls_R_factor_all 0.0828
_refine_ls_R_factor_gt 0.0439
_refine_ls_shift/su_max_lt 0.001
_refine_ls_shift/su_mean 0.000
_refine_ls_structure_factor_coef Fsqd
_refine_ls_weighting_details 'calc w=1/[\s^2^(Fo^2^)+(0.0561P)^2^+0.0234P] where P=(Fo^2^+2Fc^2^)/3'
_refine_ls_weighting_scheme calc
_refine_ls_wR_factor_obs 0.0998
_refine_ls_wR_factor_ref 0.1122
_reflns_number_gt 1269
_reflns_number_total 1889
_reflns_threshold_expression I>2\s(I)
_cod_data_source_file sj5027.cif
_cod_data_source_block I
_cod_database_code 2227994
_cod_database_fobs_code 2227994

loop_
_symmetry_equiv_pos_as_xyz
'x, y, z'
'-x+1/2, -y, z+1/2'
'x+1/2, -y+1/2, -z'
'-x, y+1/2, -z+1/2'

loop_
_atom_site_type_symbol
_atom_site_label
_atom_site_fract_x
_atom_site_fract_y
_atom_site_fract_z
_atom_site_U_iso_or_equiv
_atom_site_adp_type
_atom_site_calc_flag
_atom_site_refinement_flags
_atom_site_occupancy
_atom_site_disorder_assembly
_atom_site_disorder_group
O O1 0.2918(3) -0.17372(18) 0.36716(13) 0.0586(7) Uani d . 1 . .
O O2 0.7137(5) -0.32052(18) 0.48938(13) 0.0815(10) Uani d . 1 . .
H H2O 0.7329 -0.3191 0.5439 0.122 Uiso d R 1 . .
N N1 0.5819(4) -0.1255(2) 0.35374(16) 0.0550(8) Uani d . 1 . .
H H1N 0.6603 -0.0793 0.3259 0.066 Uiso d R 1 . .
N N2 0.6383(4) 0.06231(19) 0.26795(14) 0.0519(8) Uani d . 1 . .
N N3 0.7306(5) 0.4652(2) 0.43312(17) 0.0666(9) Uani d . 1 . .
H H3N 0.7302 0.5372 0.4476 0.080 Uiso d R 1 . .
C C1 0.4047(6) -0.1103(2) 0.34594(17) 0.0464(9) Uani d . 1 . .
C C2 0.6592(5) -0.2226(3) 0.38200(17) 0.0520(9) Uani d . 1 . .
H H2 0.5736 -0.2793 0.3715 0.062 Uiso calc R 1 . .
C C3 0.6825(6) -0.2176(2) 0.46383(19) 0.0602(11) Uani d . 1 . .
H H2A 0.7839 -0.1727 0.4761 0.072 Uiso calc R 1 . .
H H2B 0.5749 -0.1889 0.4864 0.072 Uiso calc R 1 . .
C C4 0.8315(6) -0.2470(4) 0.3419(2) 0.0890(15) Uani d . 1 . .
H H4A 0.8070 -0.2530 0.2904 0.133 Uiso calc R 1 . .
H H4B 0.8802 -0.3121 0.3596 0.133 Uiso calc R 1 . .
H H4C 0.9170 -0.1916 0.3500 0.133 Uiso calc R 1 . .
C C5 0.3492(5) -0.0110(2) 0.30590(17) 0.0493(9) Uani d . 1 . .
H H5 0.2276 -0.0228 0.2865 0.059 Uiso calc R 1 . .
C C6 0.4692(6) 0.0159(3) 0.24169(19) 0.0584(11) Uani d . 1 . .
H H6A 0.4950 -0.0471 0.2137 0.070 Uiso calc R 1 . .
H H6B 0.4077 0.0653 0.2098 0.070 Uiso calc R 1 . .
C C7 0.6047(5) 0.1676(2) 0.29911(16) 0.0440(8) Uani d . 1 . .
H H7 0.5654 0.2129 0.2588 0.053 Uiso calc R 1 . .
C C8 0.7810(5) 0.2148(3) 0.32985(19) 0.0527(9) Uani d . 1 . .
H H8A 0.8389 0.1644 0.3620 0.063 Uiso calc R 1 . .
H H8B 0.8631 0.2303 0.2899 0.063 Uiso calc R 1 . .
C C9 0.7408(5) 0.3130(2) 0.37121(18) 0.0491(9) Uani d . 1 . .
C C10 0.8341(6) 0.4010(3) 0.3898(2) 0.0622(10) Uani d . 1 . .
H H10 0.9516 0.4157 0.3752 0.075 Uiso calc R 1 . .
C C11 0.5652(6) 0.4189(3) 0.44279(19) 0.0543(10) Uani d . 1 . .
C C12 0.5701(5) 0.3240(2) 0.40378(16) 0.0435(8) Uani d . 1 . .
C C13 0.4242(5) 0.2560(2) 0.40020(16) 0.0436(8) Uani d . 1 . .
C C14 0.4491(5) 0.1623(2) 0.35402(16) 0.0417(8) Uani d . 1 . .
C C15 0.3382(5) 0.0807(2) 0.35753(18) 0.0459(8) Uani d . 1 . .
H H15 0.2495 0.0802 0.3936 0.055 Uiso calc R 1 . .
C C16 0.2697(5) 0.2850(3) 0.43839(18) 0.0545(9) Uani d . 1 . .
H H16 0.1681 0.2421 0.4373 0.065 Uiso calc R 1 . .
C C17 0.2672(7) 0.3792(3) 0.4786(2) 0.0685(12) Uani d . 1 . .
H H17 0.1631 0.3962 0.5045 0.082 Uiso calc R 1 . .
C C18 0.4104(7) 0.4473(3) 0.4817(2) 0.0656(11) Uani d . 1 . .
H H18 0.4047 0.5094 0.5083 0.079 Uiso calc R 1 . .
C C19 0.7721(7) 0.0655(3) 0.2083(2) 0.0793(14) Uani d . 1 . .
H H19A 0.7780 -0.0020 0.1850 0.119 Uiso calc R 1 . .
H H19B 0.8884 0.0830 0.2279 0.119 Uiso calc R 1 . .
H H19C 0.7371 0.1175 0.1730 0.119 Uiso calc R 1 . .

loop_
_atom_site_aniso_label
_atom_site_aniso_U_11
_atom_site_aniso_U_22
_atom_site_aniso_U_33
_atom_site_aniso_U_12
_atom_site_aniso_U_13
_atom_site_aniso_U_23
O1 0.0606(17) 0.0495(13) 0.0658(15) -0.0125(13) 0.0060(14) 0.0047(12)
O2 0.129(3) 0.0458(13) 0.0695(17) 0.0021(17) -0.0340(18) 0.0006(12)
N1 0.048(2) 0.0480(16) 0.0684(19) -0.0048(15) -0.0015(17) 0.0171(14)
N2 0.067(2) 0.0411(14) 0.0477(15) 0.0007(15) 0.0157(16) -0.0004(12)
N3 0.090(3) 0.0410(15) 0.0693(19) -0.0083(18) -0.017(2) -0.0049(15)
C1 0.054(3) 0.0427(17) 0.0426(17) -0.0070(19) 0.0016(18) -0.0021(14)
C2 0.054(2) 0.0444(18) 0.058(2) -0.0008(18) -0.0048(19) 0.0014(16)
C3 0.071(3) 0.0408(18) 0.069(2) -0.0040(19) -0.017(2) 0.0001(16)
C4 0.069(3) 0.094(3) 0.104(4) 0.013(3) 0.018(3) 0.011(3)
C5 0.051(2) 0.0449(17) 0.0523(19) -0.0076(18) -0.0095(18) 0.0020(15)
C6 0.084(3) 0.0473(19) 0.0442(18) 0.000(2) -0.005(2) -0.0034(16)
C7 0.050(2) 0.0414(15) 0.0408(16) 0.0026(17) 0.0039(17) 0.0042(14)
C8 0.046(2) 0.0538(19) 0.058(2) -0.0014(18) 0.0112(18) 0.0019(16)
C9 0.051(2) 0.0431(18) 0.0531(19) -0.0019(17) -0.0028(19) 0.0044(15)
C10 0.059(3) 0.054(2) 0.074(2) -0.007(2) -0.008(2) 0.0077(19)
C11 0.072(3) 0.0394(17) 0.0520(19) 0.0029(19) -0.010(2) 0.0001(16)
C12 0.052(2) 0.0381(16) 0.0408(17) 0.0039(18) -0.0029(17) 0.0020(14)
C13 0.049(2) 0.0412(16) 0.0409(16) 0.0084(18) 0.0016(17) 0.0048(13)
C14 0.048(2) 0.0368(15) 0.0406(16) 0.0042(16) -0.0001(16) 0.0035(13)
C15 0.046(2) 0.0443(16) 0.0476(17) 0.0042(17) 0.0016(17) 0.0024(14)
C16 0.058(3) 0.0512(18) 0.0541(19) 0.0053(19) 0.010(2) 0.0019(17)
C17 0.087(3) 0.060(2) 0.059(2) 0.021(3) 0.018(2) -0.0003(19)
C18 0.098(3) 0.0418(18) 0.057(2) 0.018(2) 0.004(2) -0.0066(16)
C19 0.104(4) 0.061(2) 0.073(2) 0.004(3) 0.042(3) -0.0040(19)

loop_
_atom_type_symbol
_atom_type_description
_atom_type_scat_dispersion_real
_atom_type_scat_dispersion_imag
_atom_type_scat_source
C C 0.0181 0.0091 'International Tables Vol C Tables 4.2.6.8 and 6.1.1.4'
H H 0.0000 0.0000 'International Tables Vol C Tables 4.2.6.8 and 6.1.1.4'
N N 0.0311 0.0180 'International Tables Vol C Tables 4.2.6.8 and 6.1.1.4'
O O 0.0492 0.0322 'International Tables Vol C Tables 4.2.6.8 and 6.1.1.4'

loop_
_geom_angle_atom_site_label_1
_geom_angle_atom_site_label_2
_geom_angle_atom_site_label_3
_geom_angle_site_symmetry_1
_geom_angle_site_symmetry_3
_geom_angle
_geom_angle_publ_flag
C3 O2 H2O . . 109.5 ?
C1 N1 C2 . . 123.2(3) ?
C1 N1 H1N . . 116.4 ?
C2 N1 H1N . . 117.7 ?
C6 N2 C19 . . 110.1(3) ?
C6 N2 C7 . . 110.3(3) ?
C19 N2 C7 . . 111.9(3) ?
C11 N3 C10 . . 108.5(3) ?
C11 N3 H3N . . 112.1 ?
C10 N3 H3N . . 137.2 ?
O1 C1 N1 . . 122.8(3) ?
O1 C1 C5 . . 121.1(3) ?
N1 C1 C5 . . 116.1(3) ?
N1 C2 C4 . . 109.6(3) ?
N1 C2 C3 . . 111.1(3) ?
C4 C2 C3 . . 113.3(4) ?
N1 C2 H2 . . 107.5 ?
C4 C2 H2 . . 107.5 ?
C3 C2 H2 . . 107.5 ?
O2 C3 C2 . . 107.9(3) ?
O2 C3 H2A . . 110.1 ?
C2 C3 H2A . . 110.1 ?
O2 C3 H2B . . 110.1 ?
C2 C3 H2B . . 110.1 ?
H2A C3 H2B . . 108.4 ?
C2 C4 H4A . . 109.5 ?
C2 C4 H4B . . 109.5 ?
H4A C4 H4B . . 109.5 ?
C2 C4 H4C . . 109.5 ?
H4A C4 H4C . . 109.5 ?
H4B C4 H4C . . 109.5 ?
C15 C5 C6 . . 110.0(3) ?
C15 C5 C1 . . 111.1(2) ?
C6 C5 C1 . . 113.8(3) ?
C15 C5 H5 . . 107.2 ?
C6 C5 H5 . . 107.2 ?
C1 C5 H5 . . 107.2 ?
N2 C6 C5 . . 109.9(3) ?
N2 C6 H6A . . 109.7 ?
C5 C6 H6A . . 109.7 ?
N2 C6 H6B . . 109.7 ?
C5 C6 H6B . . 109.7 ?
H6A C6 H6B . . 108.2 ?
N2 C7 C14 . . 109.8(2) ?
N2 C7 C8 . . 110.5(3) ?
C14 C7 C8 . . 114.6(2) ?
N2 C7 H7 . . 107.2 ?
C14 C7 H7 . . 107.2 ?
C8 C7 H7 . . 107.2 ?
C9 C8 C7 . . 110.0(3) ?
C9 C8 H8A . . 109.7 ?
C7 C8 H8A . . 109.7 ?
C9 C8 H8B . . 109.7 ?
C7 C8 H8B . . 109.7 ?
H8A C8 H8B . . 108.2 ?
C10 C9 C12 . . 105.6(3) ?
C10 C9 C8 . . 135.7(4) ?
C12 C9 C8 . . 118.6(3) ?
C9 C10 N3 . . 110.5(4) ?
C9 C10 H10 . . 124.7 ?
N3 C10 H10 . . 124.7 ?
N3 C11 C18 . . 133.5(3) ?
N3 C11 C12 . . 106.4(3) ?
C18 C11 C12 . . 120.1(4) ?
C13 C12 C11 . . 122.8(3) ?
C13 C12 C9 . . 128.3(3) ?
C11 C12 C9 . . 108.9(3) ?
C12 C13 C16 . . 116.9(3) ?
C12 C13 C14 . . 115.8(3) ?
C16 C13 C14 . . 127.2(3) ?
C15 C14 C13 . . 122.0(3) ?
C15 C14 C7 . . 122.3(3) ?
C13 C14 C7 . . 115.7(3) ?
C14 C15 C5 . . 123.0(3) ?
C14 C15 H15 . . 118.5 ?
C5 C15 H15 . . 118.5 ?
C13 C16 C17 . . 119.9(4) ?
C13 C16 H16 . . 120.0 ?
C17 C16 H16 . . 120.0 ?
C18 C17 C16 . . 123.4(4) ?
C18 C17 H17 . . 118.3 ?
C16 C17 H17 . . 118.3 ?
C17 C18 C11 . . 116.8(3) ?
C17 C18 H18 . . 121.6 ?
C11 C18 H18 . . 121.6 ?
N2 C19 H19A . . 109.5 ?
N2 C19 H19B . . 109.5 ?
H19A C19 H19B . . 109.5 ?
N2 C19 H19C . . 109.5 ?
H19A C19 H19C . . 109.5 ?
H19B C19 H19C . . 109.5 ?

loop_
_geom_bond_atom_site_label_1
_geom_bond_atom_site_label_2
_geom_bond_site_symmetry_2
_geom_bond_distance
_geom_bond_publ_flag
O1 C1 . 1.226(4) ?
O2 C3 . 1.410(4) ?
O2 H2O . 1.0068 ?
N1 C1 . 1.334(5) ?
N1 C2 . 1.457(4) ?
N1 H1N . 0.9707 ?
N2 C6 . 1.466(5) ?
N2 C19 . 1.474(5) ?
N2 C7 . 1.477(4) ?
N3 C11 . 1.371(5) ?
N3 C10 . 1.372(5) ?
N3 H3N . 0.9537 ?
C1 C5 . 1.517(4) ?
C2 C4 . 1.505(5) ?
C2 C3 . 1.506(5) ?
C2 H2 . 0.9800 ?
C3 H2A . 0.9700 ?
C3 H2B . 0.9700 ?
C4 H4A . 0.9600 ?
C4 H4B . 0.9600 ?
C4 H4C . 0.9600 ?
C5 C15 . 1.503(4) ?
C5 C6 . 1.511(5) ?
C5 H5 . 0.9800 ?
C6 H6A . 0.9700 ?
C6 H6B . 0.9700 ?
C7 C14 . 1.530(4) ?
C7 C8 . 1.544(5) ?
C7 H7 . 0.9800 ?
C8 C9 . 1.490(5) ?
C8 H8A . 0.9700 ?
C8 H8B . 0.9700 ?
C9 C10 . 1.360(5) ?
C9 C12 . 1.405(5) ?
C10 H10 . 0.9300 ?
C11 C18 . 1.397(6) ?
C11 C12 . 1.403(4) ?
C12 C13 . 1.386(5) ?
C13 C16 . 1.391(5) ?
C13 C14 . 1.473(4) ?
C14 C15 . 1.325(4) ?
C15 H15 . 0.9300 ?
C16 C17 . 1.407(5) ?
C16 H16 . 0.9300 ?
C17 C18 . 1.371(6) ?
C17 H17 . 0.9300 ?
C18 H18 . 0.9300 ?
C19 H19A . 0.9600 ?
C19 H19B . 0.9600 ?
C19 H19C . 0.9600 ?

loop_
_geom_hbond_atom_site_label_D
_geom_hbond_atom_site_label_H
_geom_hbond_atom_site_label_A
_geom_hbond_site_symmetry_A
_geom_hbond_distance_DH
_geom_hbond_distance_HA
_geom_hbond_distance_DA
_geom_hbond_angle_DHA
N1 H1N N2 . 0.97 2.10 2.890(4) 137.6
O2 H2O O1 3_546 1.01 1.68 2.684(3) 172.0
N3 H3N O2 1_565 0.95 1.97 2.918(4) 172.5

loop_
_geom_torsion_atom_site_label_1
_geom_torsion_atom_site_label_2
_geom_torsion_atom_site_label_3
_geom_torsion_atom_site_label_4
_geom_torsion_site_symmetry_1
_geom_torsion_site_symmetry_2
_geom_torsion_site_symmetry_3
_geom_torsion_site_symmetry_4
_geom_torsion
_geom_torsion_publ_flag
C2 N1 C1 O1 . . . . 5.7(5) ?
C2 N1 C1 C5 . . . . -171.7(3) ?
C1 N1 C2 C4 . . . . 142.9(4) ?
C1 N1 C2 C3 . . . . -91.1(4) ?
N1 C2 C3 O2 . . . . 165.5(3) ?
C4 C2 C3 O2 . . . . -70.6(4) ?
O1 C1 C5 C15 . . . . 96.5(4) ?
N1 C1 C5 C15 . . . . -86.0(4) ?
O1 C1 C5 C6 . . . . -138.6(3) ?
N1 C1 C5 C6 . . . . 38.8(4) ?
C19 N2 C6 C5 . . . . 166.6(3) ?
C7 N2 C6 C5 . . . . -69.4(3) ?
C15 C5 C6 N2 . . . . 48.3(4) ?
C1 C5 C6 N2 . . . . -77.1(3) ?
C6 N2 C7 C14 . . . . 50.1(3) ?
C19 N2 C7 C14 . . . . 173.1(3) ?
C6 N2 C7 C8 . . . . 177.6(3) ?
C19 N2 C7 C8 . . . . -59.4(4) ?
N2 C7 C8 C9 . . . . -171.3(2) ?
C14 C7 C8 C9 . . . . -46.5(4) ?
C7 C8 C9 C10 . . . . -155.5(4) ?
C7 C8 C9 C12 . . . . 27.4(4) ?
C12 C9 C10 N3 . . . . 0.9(4) ?
C8 C9 C10 N3 . . . . -176.4(4) ?
C11 N3 C10 C9 . . . . -0.5(4) ?
C10 N3 C11 C18 . . . . 179.1(4) ?
C10 N3 C11 C12 . . . . -0.2(4) ?
N3 C11 C12 C13 . . . . -179.1(3) ?
C18 C11 C12 C13 . . . . 1.5(5) ?
N3 C11 C12 C9 . . . . 0.7(4) ?
C18 C11 C12 C9 . . . . -178.6(3) ?
C10 C9 C12 C13 . . . . 178.9(3) ?
C8 C9 C12 C13 . . . . -3.3(5) ?
C10 C9 C12 C11 . . . . -1.0(4) ?
C8 C9 C12 C11 . . . . 176.9(3) ?
C11 C12 C13 C16 . . . . -0.9(5) ?
C9 C12 C13 C16 . . . . 179.3(3) ?
C11 C12 C13 C14 . . . . 177.2(3) ?
C9 C12 C13 C14 . . . . -2.6(5) ?
C12 C13 C14 C15 . . . . 165.5(3) ?
C16 C13 C14 C15 . . . . -16.6(5) ?
C12 C13 C14 C7 . . . . -17.5(4) ?
C16 C13 C14 C7 . . . . 160.3(3) ?
N2 C7 C14 C15 . . . . -14.9(4) ?
C8 C7 C14 C15 . . . . -140.1(3) ?
N2 C7 C14 C13 . . . . 168.2(3) ?
C8 C7 C14 C13 . . . . 43.0(4) ?
C13 C14 C15 C5 . . . . 173.7(3) ?
C7 C14 C15 C5 . . . . -3.1(5) ?
C6 C5 C15 C14 . . . . -13.5(5) ?
C1 C5 C15 C14 . . . . 113.5(4) ?
C12 C13 C16 C17 . . . . -0.5(5) ?
C14 C13 C16 C17 . . . . -178.3(3) ?
C13 C16 C17 C18 . . . . 1.2(5) ?
C16 C17 C18 C11 . . . . -0.6(6) ?
N3 C11 C18 C17 . . . . -179.9(4) ?
C12 C11 C18 C17 . . . . -0.7(5) ?

loop_
_cod_related_entry_id
_cod_related_entry_database
_cod_related_entry_code
1 ChemSpider 4588887
